data_4129726
loop_
_publ_author_name
'Ronson, Tanya K.'
'Roberts, Derrick A.'
'Black, Samuel P.'
'Nitschke, Jonathan R.'

_publ_section_title
;
 Stacking Interactions Drive Selective Self-Assembly and Self-Sorting of
 Pyrene-Based M(II)4L6 Architectures.
;
_journal_issue 45
_journal_name_full 'Journal of the American Chemical Society'
_journal_page_first 14502
_journal_page_last 14512
_journal_paper_doi 10.1021/jacs.5b09920
_journal_volume 137
_journal_year 2015
_chemical_formula_moiety 'C84 H62 N10 O2 Zn2, 4(C2 F6 N O4 S2), C12 H4 N4, 2(C2 H3 N), 2(H2 O)'
_chemical_formula_sum 'C108 H76 F24 N20 O20 S8 Zn2'
_chemical_formula_weight 2817.10
_space_group_crystal_system triclinic
_space_group_IT_number 2
_space_group_name_Hall '-P 1'
_space_group_name_H-M_alt 'P -1'
_atom_sites_solution_hydrogens mixed
_audit_creation_method SHELXL-2014/6
_cell_angle_alpha 102.034(7)
_cell_angle_beta 99.129(6)
_cell_angle_gamma 102.863(6)
_cell_formula_units_Z 1
_cell_length_a 10.0543(15)
_cell_length_b 14.692(2)
_cell_length_c 22.930(3)
_cell_measurement_reflns_used 9878
_cell_measurement_temperature 184(2)
_cell_measurement_theta_max 124.914
_cell_measurement_theta_min 9.253
_cell_volume 3154.0(8)
_computing_cell_refinement 'Bruker SAINT'
_computing_data_collection 'Bruker APEX2'
_computing_data_reduction 'Bruker SAINT'
_computing_structure_refinement 'SHELXL-2014/6 (Sheldrick, 2014)'
_computing_structure_solution 'SHELXT (Sheldrick, 2014)'
_diffrn_ambient_temperature 184(2)
_diffrn_measured_fraction_theta_full 0.975
_diffrn_measured_fraction_theta_max 0.975
_diffrn_measurement_device_type 'Bruker APEX-II CCD'
_diffrn_measurement_method '\f and \w scans'
_diffrn_radiation_monochromator graphite
_diffrn_radiation_source 'sealed tube'
_diffrn_radiation_type CuK\a
_diffrn_radiation_wavelength 1.54178
_diffrn_reflns_av_R_equivalents 0.0281
_diffrn_reflns_av_unetI/netI 0.0345
_diffrn_reflns_Laue_measured_fraction_full 0.975
_diffrn_reflns_Laue_measured_fraction_max 0.975
_diffrn_reflns_limit_h_max 11
_diffrn_reflns_limit_h_min -9
_diffrn_reflns_limit_k_max 16
_diffrn_reflns_limit_k_min -15
_diffrn_reflns_limit_l_max 25
_diffrn_reflns_limit_l_min -25
_diffrn_reflns_number 21713
_diffrn_reflns_point_group_measured_fraction_full 0.975
_diffrn_reflns_point_group_measured_fraction_max 0.975
_diffrn_reflns_theta_full 58.930
_diffrn_reflns_theta_max 58.929
_diffrn_reflns_theta_min 3.314
_diffrn_standards_number 0
_exptl_absorpt_coefficient_mu 2.650
_exptl_absorpt_correction_T_max 0.7522
_exptl_absorpt_correction_T_min 0.6442
_exptl_absorpt_correction_type multi-scan
_exptl_absorpt_process_details SADABS
_exptl_crystal_colour green
_exptl_crystal_density_diffrn 1.483
_exptl_crystal_description block
_exptl_crystal_F_000 1013.0
_exptl_crystal_size_max 0.148
_exptl_crystal_size_mid 0.108
_exptl_crystal_size_min 0.098
_refine_diff_density_max 1.085
_refine_diff_density_min -0.420
_refine_diff_density_rms 0.117
_refine_ls_extinction_method none
_refine_ls_goodness_of_fit_ref 1.213
_refine_ls_hydrogen_treatment constr
_refine_ls_matrix_type full
_refine_ls_number_parameters 671
_refine_ls_number_reflns 8837
_refine_ls_number_restraints 969
_refine_ls_restrained_S_all 1.188
_refine_ls_R_factor_all 0.1004
_refine_ls_R_factor_gt 0.0896
_refine_ls_shift/su_max 0.000
_refine_ls_shift/su_mean 0.000
_refine_ls_structure_factor_coef Fsqd
_refine_ls_weighting_details 'w=1/[\s^2^(Fo^2^)+(0.2000P)^2^] where P=(Fo^2^+2Fc^2^)/3'
_refine_ls_weighting_scheme calc
_refine_ls_wR_factor_gt 0.2682
_refine_ls_wR_factor_ref 0.2842
_reflns_Friedel_coverage 0.000
_reflns_number_gt 7043
_reflns_number_total 8837
_reflns_threshold_expression 'I > 2\s(I)'
_cod_data_source_file ja5b09920_si_006.cif
_cod_data_source_block jn1430_sq_d
_cod_original_cell_volume 3154.1(8)
_cod_database_code 4129726
_shelx_space_group_comment
;
The symmetry employed for this shelxl refinement is uniquely defined
by the following loop, which should always be used as a source of
symmetry information in preference to the above space-group names.
They are only intended as comments.
;
_shelx_estimated_absorpt_t_min 0.695
_shelx_estimated_absorpt_t_max 0.781
_shelxl_version_number 2014/6

loop_
_space_group_symop_operation_xyz
'x, y, z'
'-x, -y, -z'

loop_
_atom_site_label
_atom_site_type_symbol
_atom_site_fract_x
_atom_site_fract_y
_atom_site_fract_z
_atom_site_U_iso_or_equiv
_atom_site_adp_type
_atom_site_occupancy
_atom_site_site_symmetry_order
_atom_site_calc_flag
_atom_site_refinement_flags_posn
_atom_site_refinement_flags_adp
_atom_site_refinement_flags_occupancy
_atom_site_disorder_assembly
_atom_site_disorder_group
Zn1 Zn 0.16246(6) -0.03144(4) 0.16269(2) 0.0535(3) Uani 1 1 d . . . . .
N1 N 0.1250(4) 0.0714(3) 0.11479(14) 0.0514(8) Uani 1 1 d . U . . .
N2 N 0.3590(3) 0.0859(2) 0.19672(14) 0.0521(8) Uani 1 1 d . U . . .
N3 N 0.9184(3) 0.9697(2) 0.75892(14) 0.0495(8) Uani 1 1 d . U . . .
N4 N 0.7849(4) 1.1101(3) 0.77374(16) 0.0591(9) Uani 1 1 d . U . . .
N5 N -0.0381(5) -0.1328(3) 0.12094(19) 0.0748(11) Uani 1 1 d . U . . .
O3 O 0.2480(4) -0.1055(2) 0.09565(14) 0.0730(9) Uani 1 1 d . . . . .
N7 N 0.3508(7) 0.3448(6) 0.2897(3) 0.1161(19) Uani 1 1 d . U . . .
N8 N 0.4633(9) 0.6554(6) 0.3427(4) 0.158(3) Uani 1 1 d . U . . .
C1 C 0.0116(5) 0.0621(4) 0.07192(17) 0.0607(11) Uani 1 1 d . U . . .
H1 H -0.0585 0.0025 0.0583 0.073 Uiso 1 1 calc R U . . .
C2 C -0.0042(6) 0.1389(4) 0.0473(2) 0.0711(13) Uani 1 1 d . U . . .
H2 H -0.0847 0.1317 0.0170 0.085 Uiso 1 1 calc R U . . .
C3 C 0.0960(6) 0.2242(4) 0.0668(2) 0.0799(14) Uani 1 1 d . U . . .
H3 H 0.0854 0.2770 0.0503 0.096 Uiso 1 1 calc R U . . .
C4 C 0.2114(6) 0.2337(4) 0.1098(2) 0.0744(13) Uani 1 1 d . U . . .
H4 H 0.2824 0.2929 0.1236 0.089 Uiso 1 1 calc R U . . .
C5 C 0.2238(5) 0.1560(3) 0.13327(17) 0.0552(10) Uani 1 1 d . U . . .
C6 C 0.3483(5) 0.1611(3) 0.17833(17) 0.0540(10) Uani 1 1 d . U . . .
H6 H 0.4202 0.2196 0.1937 0.065 Uiso 1 1 calc R U . . .
C7 C 0.4765(4) 0.0897(3) 0.24107(18) 0.0521(9) Uani 1 1 d . U . . .
C8 C 0.5290(4) 0.1686(3) 0.29195(17) 0.0497(9) Uani 1 1 d . U . . .
H8 H 0.4876 0.2211 0.2962 0.060 Uiso 1 1 calc R U . . .
C9 C 0.6412(4) 0.1703(3) 0.33626(17) 0.0504(9) Uani 1 1 d . U . . .
C10 C 0.7006(5) 0.0917(3) 0.3294(2) 0.0616(11) Uani 1 1 d . U . . .
H10 H 0.7767 0.0915 0.3597 0.074 Uiso 1 1 calc R U . . .
C11 C 0.6482(5) 0.0148(3) 0.2784(2) 0.0639(11) Uani 1 1 d . U . . .
H11 H 0.6901 -0.0375 0.2738 0.077 Uiso 1 1 calc R U . . .
C12 C 0.5369(5) 0.0124(3) 0.2343(2) 0.0594(11) Uani 1 1 d . U . . .
H12 H 0.5015 -0.0412 0.1997 0.071 Uiso 1 1 calc R U . . .
C13 C 0.6995(4) 0.2544(3) 0.38983(18) 0.0484(9) Uani 1 1 d . U . . .
C14 C 0.7176(4) 0.3478(3) 0.38252(16) 0.0451(9) Uani 1 1 d . U . . .
H14 H 0.6910 0.3568 0.3429 0.054 Uiso 1 1 calc R U . . .
C15 C 0.7737(3) 0.4282(3) 0.43181(16) 0.0407(8) Uani 1 1 d . U . . .
C16 C 0.8073(3) 0.4135(3) 0.49064(16) 0.0414(8) Uani 1 1 d . U . . .
C17 C 0.7885(4) 0.3189(3) 0.49836(17) 0.0459(9) Uani 1 1 d . U . . .
C18 C 0.7361(4) 0.2403(3) 0.44753(17) 0.0487(9) Uani 1 1 d . U . . .
H18 H 0.7254 0.1766 0.4525 0.058 Uiso 1 1 calc R U . . .
C19 C 0.8577(3) 0.4944(3) 0.54227(16) 0.0395(8) Uani 1 1 d . U . . .
C20 C 0.8747(3) 0.5893(3) 0.53437(16) 0.0431(8) Uani 1 1 d . U . . .
C21 C 0.9202(4) 0.6679(3) 0.58565(17) 0.0459(9) Uani 1 1 d . U . . .
H21 H 0.9295 0.7315 0.5809 0.055 Uiso 1 1 calc R U . . .
C22 C 0.9522(4) 0.6531(3) 0.64424(17) 0.0481(9) Uani 1 1 d . U . . .
C23 C 0.9378(4) 0.5613(3) 0.65125(18) 0.0508(9) Uani 1 1 d . U . . .
H23 H 0.9608 0.5524 0.6911 0.061 Uiso 1 1 calc R U . . .
C24 C 0.8904(4) 0.4804(3) 0.60155(16) 0.0456(9) Uani 1 1 d . U . . .
C25 C 0.7958(4) 0.5255(3) 0.42535(17) 0.0451(9) Uani 1 1 d . U . . .
H25 H 0.7758 0.5360 0.3857 0.054 Uiso 1 1 calc R U . . .
C26 C 0.8436(4) 0.6010(3) 0.47349(16) 0.0438(8) Uani 1 1 d . U . . .
H26 H 0.8575 0.6643 0.4675 0.053 Uiso 1 1 calc R U . . .
C27 C 0.8226(4) 0.3063(3) 0.55945(17) 0.0481(9) Uani 1 1 d . U . . .
H27 H 0.8114 0.2432 0.5654 0.058 Uiso 1 1 calc R U . . .
C28 C 0.8705(4) 0.3841(3) 0.60822(18) 0.0505(9) Uani 1 1 d . U . . .
H28 H 0.8914 0.3743 0.6479 0.061 Uiso 1 1 calc R U . . .
C29 C 1.0024(4) 0.7389(3) 0.69800(17) 0.0509(9) Uani 1 1 d . U . . .
C30 C 0.9394(4) 0.8140(3) 0.70181(17) 0.0501(9) Uani 1 1 d . U . . .
H30 H 0.8637 0.8112 0.6703 0.060 Uiso 1 1 calc R U . . .
C31 C 0.9878(4) 0.8945(3) 0.75251(17) 0.0517(9) Uani 1 1 d . U . . .
C32 C 1.0968(4) 0.8982(4) 0.79832(18) 0.0607(11) Uani 1 1 d . U . . .
H32 H 1.1288 0.9523 0.8328 0.073 Uiso 1 1 calc R U . . .
C33 C 1.1598(5) 0.8232(4) 0.79416(18) 0.0661(12) Uani 1 1 d . U . . .
H33 H 1.2357 0.8259 0.8256 0.079 Uiso 1 1 calc R U . . .
C34 C 1.1128(4) 0.7449(3) 0.74461(18) 0.0592(11) Uani 1 1 d . U . . .
H34 H 1.1567 0.6936 0.7422 0.071 Uiso 1 1 calc R U . . .
C35 C 0.8834(5) 1.0019(3) 0.7130(2) 0.0594(10) Uani 1 1 d . U . . .
H35 H 0.9056 0.9769 0.6751 0.071 Uiso 1 1 calc R U . . .
C36 C 0.8095(5) 1.0770(3) 0.71837(19) 0.0579(10) Uani 1 1 d . U . . .
C37 C 0.7708(6) 1.1129(4) 0.6704(2) 0.0823(15) Uani 1 1 d . U . . .
H37 H 0.7937 1.0905 0.6323 0.099 Uiso 1 1 calc R U . . .
C38 C 0.6975(7) 1.1828(4) 0.6773(3) 0.0926(17) Uani 1 1 d . U . . .
H38 H 0.6628 1.2052 0.6435 0.111 Uiso 1 1 calc R U . . .
C39 C 0.6771(7) 1.2179(4) 0.7332(3) 0.0877(16) Uani 1 1 d . U . . .
H39 H 0.6333 1.2690 0.7401 0.105 Uiso 1 1 calc R U . . .
C40 C 0.7201(6) 1.1794(3) 0.7806(2) 0.0750(14) Uani 1 1 d . U . . .
H40 H 0.7025 1.2036 0.8196 0.090 Uiso 1 1 calc R U . . .
C41 C -0.1374(8) -0.1862(6) 0.1105(3) 0.112(2) Uani 1 1 d . U . . .
C42 C -0.2730(10) -0.2609(7) 0.0998(6) 0.184(5) Uani 1 1 d . U . . .
H42A H -0.2562 -0.3163 0.1145 0.276 Uiso 1 1 calc R U . . .
H42B H -0.3153 -0.2820 0.0561 0.276 Uiso 1 1 calc R U . . .
H42C H -0.3364 -0.2333 0.1220 0.276 Uiso 1 1 calc R U . . .
C43 C 0.4832(5) 0.4104(4) 0.5132(3) 0.0755(14) Uani 1 1 d . U . . .
H43 H 0.4715 0.3499 0.5231 0.091 Uiso 1 1 calc R U . . .
C44 C 0.4528(5) 0.4139(4) 0.4557(3) 0.0770(13) Uani 1 1 d . U . . .
H44 H 0.4211 0.3553 0.4245 0.092 Uiso 1 1 calc R U . . .
C45 C 0.4663(5) 0.5021(5) 0.4395(2) 0.0740(14) Uani 1 1 d . U . . .
C46 C 0.4324(6) 0.4974(5) 0.3778(3) 0.0950(16) Uani 1 1 d . U . . .
C47 C 0.3873(7) 0.4085(6) 0.3273(4) 0.0975(18) Uani 1 1 d . U . . .
C48 C 0.4442(8) 0.5823(6) 0.3573(3) 0.113(2) Uani 1 1 d . U . . .
S1 S 0.43141(16) 0.06625(13) -0.01548(8) 0.0962(5) Uani 1 1 d D . . . .
O1 O 0.3204(10) 0.0260(10) 0.0097(6) 0.093(4) Uani 0.389(12) 1 d D U P A 1
O2 O 0.3841(15) 0.0897(9) -0.0731(4) 0.115(4) Uani 0.389(12) 1 d D U P A 1
O2' O 0.4811(9) 0.0555(7) -0.0675(3) 0.117(3) Uani 0.611(12) 1 d D U P A 2
O1' O 0.2990(8) 0.0733(9) -0.0054(5) 0.112(3) Uani 0.611(12) 1 d D U P A 2
N101 N 0.5429(10) 0.0068(8) -0.0285(4) 0.098(3) Uani 0.5 1 d D U P A .
C101 C 0.5405(7) 0.1782(5) 0.0375(3) 0.0966(16) Uani 1 1 d D U . . .
F1 F 0.5592(16) 0.1570(12) 0.0896(6) 0.118(4) Uani 0.470(16) 1 d D U P B 1
F2 F 0.4535(15) 0.2403(8) 0.0366(5) 0.122(3) Uani 0.470(16) 1 d D U P B 1
F3 F 0.6475(15) 0.2172(10) 0.0199(7) 0.131(4) Uani 0.470(16) 1 d D U P B 1
F1' F 0.5287(14) 0.1931(10) 0.0917(5) 0.108(3) Uani 0.530(16) 1 d D U P B 2
F2' F 0.5285(17) 0.2508(8) 0.0185(6) 0.135(4) Uani 0.530(16) 1 d D U P B 2
F3' F 0.6805(8) 0.1784(9) 0.0438(5) 0.107(3) Uani 0.530(16) 1 d D U P B 2
N1S N 0.8289(10) 0.8258(7) 0.2563(5) 0.176(4) Uani 1 1 d . U . . .
C1S C 0.8299(9) 0.7872(6) 0.2934(5) 0.123(2) Uani 1 1 d . U . . .
C2S C 0.8344(11) 0.7405(6) 0.3417(4) 0.141(3) Uani 1 1 d . U . . .
H2S1 H 0.8105 0.6705 0.3247 0.212 Uiso 1 1 calc R U . . .
H2S2 H 0.7672 0.7564 0.3661 0.212 Uiso 1 1 calc R U . . .
H2S3 H 0.9286 0.7623 0.3676 0.212 Uiso 1 1 calc R U . . .
O1W O 0.1307(9) -0.2992(5) 0.0469(4) 0.196(3) Uani 1 1 d D U . . .
H2W H 0.1038 -0.3616 0.0438 0.235 Uiso 1 1 d DR U . . .
H1W H 0.2226 -0.2770 0.0577 0.235 Uiso 1 1 d DR U . . .

loop_
_atom_site_aniso_label
_atom_site_aniso_U_11
_atom_site_aniso_U_22
_atom_site_aniso_U_33
_atom_site_aniso_U_23
_atom_site_aniso_U_13
_atom_site_aniso_U_12
Zn1 0.0698(5) 0.0559(4) 0.0366(4) 0.0103(3) 0.0084(3) 0.0238(3)
N1 0.061(2) 0.063(2) 0.0363(17) 0.0122(15) 0.0107(15) 0.0299(17)
N2 0.057(2) 0.064(2) 0.0366(17) 0.0098(15) 0.0085(14) 0.0232(16)
N3 0.058(2) 0.0533(19) 0.0363(17) 0.0098(14) 0.0109(14) 0.0143(15)
N4 0.079(2) 0.055(2) 0.0476(19) 0.0175(16) 0.0136(17) 0.0224(18)
N5 0.081(3) 0.063(3) 0.068(3) 0.010(2) 0.000(2) 0.013(2)
O3 0.107(2) 0.074(2) 0.0497(17) 0.0101(15) 0.0241(16) 0.0457(19)
N7 0.102(4) 0.152(6) 0.098(4) 0.022(4) 0.030(3) 0.044(4)
N8 0.203(8) 0.171(6) 0.162(6) 0.106(6) 0.051(6) 0.107(6)
C1 0.073(3) 0.077(3) 0.032(2) 0.0068(19) 0.0075(19) 0.030(2)
C2 0.083(3) 0.096(4) 0.043(2) 0.019(2) 0.003(2) 0.048(3)
C3 0.109(4) 0.083(3) 0.059(3) 0.026(3) 0.007(3) 0.050(3)
C4 0.099(4) 0.064(3) 0.064(3) 0.023(2) 0.008(2) 0.029(3)
C5 0.074(3) 0.061(2) 0.037(2) 0.0126(18) 0.0129(19) 0.029(2)
C6 0.069(3) 0.054(2) 0.040(2) 0.0144(18) 0.0127(18) 0.014(2)
C7 0.057(2) 0.058(2) 0.045(2) 0.0147(18) 0.0134(17) 0.0183(19)
C8 0.053(2) 0.057(2) 0.046(2) 0.0151(17) 0.0123(17) 0.0244(18)
C9 0.056(2) 0.055(2) 0.045(2) 0.0149(17) 0.0136(17) 0.0185(18)
C10 0.064(3) 0.068(3) 0.057(2) 0.019(2) 0.006(2) 0.027(2)
C11 0.073(3) 0.056(2) 0.066(3) 0.012(2) 0.010(2) 0.031(2)
C12 0.070(3) 0.052(2) 0.056(2) 0.0094(19) 0.008(2) 0.025(2)
C13 0.0359(19) 0.061(2) 0.049(2) 0.0144(18) 0.0082(16) 0.0154(17)
C14 0.039(2) 0.061(2) 0.040(2) 0.0169(17) 0.0093(16) 0.0186(17)
C15 0.0300(18) 0.055(2) 0.0438(19) 0.0186(16) 0.0113(15) 0.0167(15)
C16 0.0274(17) 0.058(2) 0.0447(19) 0.0196(17) 0.0109(15) 0.0151(16)
C17 0.0369(19) 0.060(2) 0.047(2) 0.0197(17) 0.0102(16) 0.0183(17)
C18 0.044(2) 0.055(2) 0.049(2) 0.0207(18) 0.0074(17) 0.0113(17)
C19 0.0315(18) 0.053(2) 0.0410(19) 0.0148(16) 0.0140(15) 0.0181(15)
C20 0.0332(19) 0.060(2) 0.0444(19) 0.0164(17) 0.0142(15) 0.0219(17)
C21 0.044(2) 0.056(2) 0.046(2) 0.0141(17) 0.0158(16) 0.0235(17)
C22 0.041(2) 0.064(2) 0.042(2) 0.0087(17) 0.0134(16) 0.0220(18)
C23 0.051(2) 0.070(2) 0.041(2) 0.0169(18) 0.0135(17) 0.0297(19)
C24 0.0378(19) 0.065(2) 0.0402(19) 0.0153(17) 0.0134(15) 0.0206(17)
C25 0.039(2) 0.062(2) 0.044(2) 0.0217(18) 0.0140(16) 0.0204(17)
C26 0.039(2) 0.060(2) 0.0418(19) 0.0195(17) 0.0156(16) 0.0219(17)
C27 0.050(2) 0.059(2) 0.041(2) 0.0196(17) 0.0109(17) 0.0172(18)
C28 0.050(2) 0.071(2) 0.043(2) 0.0288(19) 0.0149(17) 0.0239(19)
C29 0.048(2) 0.068(2) 0.042(2) 0.0130(17) 0.0183(16) 0.0211(19)
C30 0.050(2) 0.058(2) 0.043(2) 0.0120(17) 0.0131(17) 0.0155(18)
C31 0.053(2) 0.063(2) 0.044(2) 0.0131(18) 0.0176(18) 0.0208(19)
C32 0.058(2) 0.081(3) 0.039(2) 0.003(2) 0.0093(18) 0.020(2)
C33 0.067(3) 0.097(3) 0.038(2) 0.010(2) 0.0078(19) 0.037(2)
C34 0.062(3) 0.080(3) 0.042(2) 0.016(2) 0.0127(18) 0.031(2)
C35 0.073(3) 0.057(2) 0.051(2) 0.0151(19) 0.019(2) 0.017(2)
C36 0.074(3) 0.057(2) 0.047(2) 0.0201(19) 0.015(2) 0.017(2)
C37 0.115(4) 0.095(4) 0.055(3) 0.034(3) 0.025(3) 0.045(3)
C38 0.129(5) 0.099(4) 0.080(3) 0.055(3) 0.029(3) 0.056(4)
C39 0.121(5) 0.080(3) 0.079(3) 0.032(3) 0.024(3) 0.047(3)
C40 0.110(4) 0.062(3) 0.067(3) 0.022(2) 0.022(3) 0.043(3)
C41 0.114(5) 0.104(5) 0.112(5) 0.058(4) -0.010(4) 0.013(4)
C42 0.139(6) 0.146(7) 0.225(10) 0.093(7) -0.042(7) -0.032(5)
C43 0.054(3) 0.096(4) 0.107(4) 0.054(3) 0.037(3) 0.041(3)
C44 0.048(3) 0.091(3) 0.102(4) 0.024(3) 0.032(3) 0.027(2)
C45 0.039(2) 0.126(4) 0.077(3) 0.041(3) 0.019(2) 0.044(3)
C46 0.086(4) 0.120(4) 0.101(4) 0.045(3) 0.025(3) 0.052(3)
C47 0.091(4) 0.123(5) 0.096(4) 0.038(3) 0.021(4) 0.052(4)
C48 0.137(6) 0.129(5) 0.102(5) 0.051(4) 0.023(4) 0.075(5)
S1 0.0832(10) 0.1097(12) 0.0852(11) 0.0120(9) 0.0008(8) 0.0282(9)
O1 0.041(5) 0.134(10) 0.129(9) 0.064(7) 0.031(5) 0.034(5)
O2 0.128(9) 0.112(7) 0.106(7) 0.025(6) -0.009(6) 0.062(7)
O2' 0.106(6) 0.152(7) 0.083(5) 0.014(5) 0.015(4) 0.030(5)
O1' 0.068(4) 0.140(8) 0.119(6) 0.028(5) -0.003(4) 0.028(4)
N101 0.094(7) 0.132(8) 0.076(6) 0.042(6) 0.031(5) 0.021(6)
C101 0.097(4) 0.116(4) 0.081(3) 0.020(3) 0.034(3) 0.033(3)
F1 0.105(7) 0.151(9) 0.084(5) 0.013(6) -0.006(5) 0.040(6)
F2 0.136(7) 0.108(6) 0.119(6) 0.014(5) 0.034(6) 0.034(5)
F3 0.122(7) 0.126(7) 0.129(8) -0.006(6) 0.054(6) 0.015(6)
F1' 0.105(6) 0.123(7) 0.092(4) 0.013(5) 0.028(4) 0.031(5)
F2' 0.139(8) 0.119(5) 0.129(7) 0.045(5) -0.011(6) 0.013(6)
F3' 0.074(4) 0.133(6) 0.100(5) 0.010(5) 0.005(4) 0.025(4)
N1S 0.163(7) 0.168(8) 0.203(9) 0.088(7) 0.004(6) 0.038(6)
C1S 0.130(6) 0.091(5) 0.158(7) 0.035(5) 0.039(5) 0.041(4)
C2S 0.167(8) 0.118(6) 0.140(7) 0.034(5) 0.041(6) 0.032(5)
O1W 0.245(8) 0.124(5) 0.198(7) 0.028(5) 0.010(6) 0.045(5)

loop_
_atom_type_symbol
_atom_type_description
_atom_type_scat_dispersion_real
_atom_type_scat_dispersion_imag
_atom_type_scat_source
C C 0.0181 0.0091 'International Tables Vol C Tables 4.2.6.8 and 6.1.1.4'
H H 0.0000 0.0000 'International Tables Vol C Tables 4.2.6.8 and 6.1.1.4'
N N 0.0311 0.0180 'International Tables Vol C Tables 4.2.6.8 and 6.1.1.4'
O O 0.0492 0.0322 'International Tables Vol C Tables 4.2.6.8 and 6.1.1.4'
F F 0.0727 0.0534 'International Tables Vol C Tables 4.2.6.8 and 6.1.1.4'
S S 0.3331 0.5567 'International Tables Vol C Tables 4.2.6.8 and 6.1.1.4'
Zn Zn -1.5491 0.6778 'International Tables Vol C Tables 4.2.6.8 and 6.1.1.4'

loop_
_geom_angle_atom_site_label_1
_geom_angle_atom_site_label_2
_geom_angle_atom_site_label_3
_geom_angle
_geom_angle_site_symmetry_1
_geom_angle_site_symmetry_3
O3 Zn1 N1 94.72(12) . .
O3 Zn1 N4 93.72(13) . 2_666
N1 Zn1 N4 168.35(13) . 2_666
O3 Zn1 N5 88.75(16) . .
N1 Zn1 N5 94.22(15) . .
N4 Zn1 N5 93.97(15) 2_666 .
O3 Zn1 N3 171.04(12) . 2_666
N1 Zn1 N3 94.22(12) . 2_666
N4 Zn1 N3 77.33(13) 2_666 2_666
N5 Zn1 N3 91.27(15) . 2_666
O3 Zn1 N2 91.50(13) . .
N1 Zn1 N2 77.36(13) . .
N4 Zn1 N2 94.43(13) 2_666 .
N5 Zn1 N2 171.56(14) . .
N3 Zn1 N2 89.79(12) 2_666 .
C1 N1 C5 119.0(4) . .
C1 N1 Zn1 126.8(3) . .
C5 N1 Zn1 114.1(3) . .
C6 N2 C7 120.4(4) . .
C6 N2 Zn1 111.4(3) . .
C7 N2 Zn1 127.4(3) . .
C35 N3 C31 119.4(3) . .
C35 N3 Zn1 111.7(3) . 2_666
C31 N3 Zn1 128.5(2) . 2_666
C40 N4 C36 118.0(4) . .
C40 N4 Zn1 127.8(3) . 2_666
C36 N4 Zn1 113.8(3) . 2_666
C41 N5 Zn1 166.7(5) . .
N1 C1 C2 120.6(5) . .
N1 C1 H1 119.7 . .
C2 C1 H1 119.7 . .
C3 C2 C1 119.7(4) . .
C3 C2 H2 120.1 . .
C1 C2 H2 120.1 . .
C2 C3 C4 119.8(5) . .
C2 C3 H3 120.1 . .
C4 C3 H3 120.1 . .
C3 C4 C5 118.9(5) . .
C3 C4 H4 120.5 . .
C5 C4 H4 120.5 . .
N1 C5 C4 121.9(4) . .
N1 C5 C6 116.8(4) . .
C4 C5 C6 121.3(4) . .
N2 C6 C5 119.4(4) . .
N2 C6 H6 120.3 . .
C5 C6 H6 120.3 . .
C12 C7 C8 120.4(4) . .
C12 C7 N2 119.2(4) . .
C8 C7 N2 120.4(4) . .
C9 C8 C7 120.1(4) . .
C9 C8 H8 120.0 . .
C7 C8 H8 120.0 . .
C8 C9 C10 119.1(4) . .
C8 C9 C13 120.6(4) . .
C10 C9 C13 120.3(4) . .
C11 C10 C9 119.9(4) . .
C11 C10 H10 120.0 . .
C9 C10 H10 120.0 . .
C12 C11 C10 121.3(4) . .
C12 C11 H11 119.3 . .
C10 C11 H11 119.3 . .
C11 C12 C7 119.1(4) . .
C11 C12 H12 120.4 . .
C7 C12 H12 120.4 . .
C18 C13 C14 119.7(4) . .
C18 C13 C9 120.1(4) . .
C14 C13 C9 120.2(3) . .
C15 C14 C13 121.6(3) . .
C15 C14 H14 119.2 . .
C13 C14 H14 119.2 . .
C14 C15 C16 118.5(3) . .
C14 C15 C25 122.7(3) . .
C16 C15 C25 118.8(3) . .
C15 C16 C17 120.1(3) . .
C15 C16 C19 119.7(3) . .
C17 C16 C19 120.2(3) . .
C18 C17 C16 119.6(3) . .
C18 C17 C27 121.7(4) . .
C16 C17 C27 118.7(4) . .
C13 C18 C17 120.5(4) . .
C13 C18 H18 119.8 . .
C17 C18 H18 119.8 . .
C24 C19 C20 119.9(3) . .
C24 C19 C16 120.1(3) . .
C20 C19 C16 120.0(3) . .
C21 C20 C19 119.3(3) . .
C21 C20 C26 122.2(4) . .
C19 C20 C26 118.5(3) . .
C20 C21 C22 120.2(4) . .
C20 C21 H21 119.9 . .
C22 C21 H21 119.9 . .
C23 C22 C21 119.9(4) . .
C23 C22 C29 121.3(4) . .
C21 C22 C29 118.8(4) . .
C22 C23 C24 122.0(4) . .
C22 C23 H23 119.0 . .
C24 C23 H23 119.0 . .
C23 C24 C19 118.5(4) . .
C23 C24 C28 122.7(3) . .
C19 C24 C28 118.7(4) . .
C26 C25 C15 121.5(3) . .
C26 C25 H25 119.3 . .
C15 C25 H25 119.3 . .
C25 C26 C20 121.5(4) . .
C25 C26 H26 119.3 . .
C20 C26 H26 119.3 . .
C28 C27 C17 120.4(4) . .
C28 C27 H27 119.8 . .
C17 C27 H27 119.8 . .
C27 C28 C24 121.9(3) . .
C27 C28 H28 119.1 . .
C24 C28 H28 119.1 . .
C30 C29 C34 119.0(4) . .
C30 C29 C22 120.3(4) . .
C34 C29 C22 120.8(4) . .
C29 C30 C31 119.7(4) . .
C29 C30 H30 120.1 . .
C31 C30 H30 120.1 . .
C32 C31 C30 120.1(4) . .
C32 C31 N3 119.4(4) . .
C30 C31 N3 120.3(3) . .
C31 C32 C33 119.9(4) . .
C31 C32 H32 120.0 . .
C33 C32 H32 120.0 . .
C34 C33 C32 119.9(4) . .
C34 C33 H33 120.0 . .
C32 C33 H33 120.0 . .
C33 C34 C29 121.3(4) . .
C33 C34 H34 119.3 . .
C29 C34 H34 119.3 . .
N3 C35 C36 120.1(4) . .
N3 C35 H35 119.9 . .
C36 C35 H35 119.9 . .
N4 C36 C37 122.0(4) . .
N4 C36 C35 116.4(4) . .
C37 C36 C35 121.6(4) . .
C36 C37 C38 119.5(5) . .
C36 C37 H37 120.2 . .
C38 C37 H37 120.2 . .
C39 C38 C37 118.1(5) . .
C39 C38 H38 120.9 . .
C37 C38 H38 120.9 . .
C38 C39 C40 119.7(5) . .
C38 C39 H39 120.1 . .
C40 C39 H39 120.1 . .
N4 C40 C39 122.4(5) . .
N4 C40 H40 118.8 . .
C39 C40 H40 118.8 . .
N5 C41 C42 176.6(8) . .
C41 C42 H42A 109.5 . .
C41 C42 H42B 109.5 . .
H42A C42 H42B 109.5 . .
C41 C42 H42C 109.5 . .
H42A C42 H42C 109.5 . .
H42B C42 H42C 109.5 . .
C44 C43 C45 119.9(5) . 2_666
C44 C43 H43 120.1 . .
C45 C43 H43 120.1 2_666 .
C43 C44 C45 121.6(6) . .
C43 C44 H44 119.2 . .
C45 C44 H44 119.2 . .
C46 C45 C44 116.8(6) . .
C46 C45 C43 124.7(6) . 2_666
C44 C45 C43 118.5(5) . 2_666
C45 C46 C48 120.8(7) . .
C45 C46 C47 126.2(6) . .
C48 C46 C47 113.0(6) . .
N7 C47 C46 177.6(8) . .
N8 C48 C46 175.3(9) . .
O2' S1 O1' 130.9(5) . .
O1 S1 O2 113.0(7) . .
O2' S1 N101 56.4(6) . .
O1 S1 N101 118.3(7) . .
O1' S1 N101 152.4(6) . .
O2 S1 N101 105.5(7) . .
O2' S1 N101 117.7(6) . 2_655
O1 S1 N101 61.7(7) . 2_655
O1' S1 N101 97.7(6) . 2_655
O2 S1 N101 155.0(6) . 2_655
N101 S1 N101 63.0(5) . 2_655
O2' S1 C101 107.5(4) . .
O1 S1 C101 110.0(6) . .
O1' S1 C101 99.8(5) . .
O2 S1 C101 107.0(5) . .
N101 S1 C101 102.1(4) . .
N101 S1 C101 97.4(4) 2_655 .
S1 O1 N101 66.8(5) . 2_655
O1 N101 S1 153.5(9) 2_655 .
O1 N101 S1 51.6(5) 2_655 2_655
S1 N101 S1 117.0(5) . 2_655
O1 N101 N101 103.6(9) 2_655 2_655
S1 N101 N101 60.1(5) . 2_655
S1 N101 N101 56.8(6) 2_655 2_655
F1' C101 F2' 108.6(9) . .
F3 C101 F1 118.0(12) . .
F1' C101 F3' 101.2(8) . .
F2' C101 F3' 106.5(8) . .
F3 C101 F2 106.0(9) . .
F1 C101 F2 110.5(9) . .
F1' C101 S1 117.7(7) . .
F2' C101 S1 112.0(6) . .
F3 C101 S1 114.4(6) . .
F1 C101 S1 104.2(8) . .
F3' C101 S1 109.9(6) . .
F2 C101 S1 102.8(6) . .
N1S C1S C2S 178.3(12) . .
C1S C2S H2S1 109.5 . .
C1S C2S H2S2 109.5 . .
H2S1 C2S H2S2 109.5 . .
C1S C2S H2S3 109.5 . .
H2S1 C2S H2S3 109.5 . .
H2S2 C2S H2S3 109.5 . .
H2W O1W H1W 111.6 . .

loop_
_geom_bond_atom_site_label_1
_geom_bond_atom_site_label_2
_geom_bond_distance
_geom_bond_site_symmetry_2
Zn1 O3 2.104(3) .
Zn1 N1 2.108(3) .
Zn1 N4 2.114(3) 2_666
Zn1 N5 2.158(5) .
Zn1 N3 2.197(3) 2_666
Zn1 N2 2.218(3) .
N1 C1 1.343(5) .
N1 C5 1.345(6) .
N2 C6 1.281(5) .
N2 C7 1.414(5) .
N3 C35 1.274(5) .
N3 C31 1.427(5) .
N3 Zn1 2.197(3) 2_666
N4 C40 1.322(6) .
N4 C36 1.344(6) .
N4 Zn1 2.114(3) 2_666
N5 C41 1.080(8) .
N7 C47 1.079(8) .
N8 C48 1.175(9) .
C1 C2 1.391(7) .
C1 H1 0.9500 .
C2 C3 1.359(8) .
C2 H2 0.9500 .
C3 C4 1.360(7) .
C3 H3 0.9500 .
C4 C5 1.381(6) .
C4 H4 0.9500 .
C5 C6 1.468(6) .
C6 H6 0.9500 .
C7 C12 1.394(6) .
C7 C8 1.397(6) .
C8 C9 1.386(6) .
C8 H8 0.9500 .
C9 C10 1.405(6) .
C9 C13 1.481(6) .
C10 C11 1.381(6) .
C10 H10 0.9500 .
C11 C12 1.372(6) .
C11 H11 0.9500 .
C12 H12 0.9500 .
C13 C18 1.386(5) .
C13 C14 1.393(6) .
C14 C15 1.391(5) .
C14 H14 0.9500 .
C15 C16 1.410(5) .
C15 C25 1.441(5) .
C16 C17 1.412(5) .
C16 C19 1.423(5) .
C17 C18 1.394(6) .
C17 C27 1.449(5) .
C18 H18 0.9500 .
C19 C24 1.415(5) .
C19 C20 1.419(5) .
C20 C21 1.398(5) .
C20 C26 1.436(5) .
C21 C22 1.404(5) .
C21 H21 0.9500 .
C22 C23 1.369(6) .
C22 C29 1.495(6) .
C23 C24 1.397(6) .
C23 H23 0.9500 .
C24 C28 1.427(6) .
C25 C26 1.328(5) .
C25 H25 0.9500 .
C26 H26 0.9500 .
C27 C28 1.356(6) .
C27 H27 0.9500 .
C28 H28 0.9500 .
C29 C30 1.384(6) .
C29 C34 1.386(6) .
C30 C31 1.406(6) .
C30 H30 0.9500 .
C31 C32 1.375(6) .
C32 C33 1.383(6) .
C32 H32 0.9500 .
C33 C34 1.372(6) .
C33 H33 0.9500 .
C34 H34 0.9500 .
C35 C36 1.457(6) .
C35 H35 0.9500 .
C36 C37 1.356(6) .
C37 C38 1.389(8) .
C37 H37 0.9500 .
C38 C39 1.344(8) .
C38 H38 0.9500 .
C39 C40 1.379(7) .
C39 H39 0.9500 .
C40 H40 0.9500 .
C41 C42 1.496(11) .
C42 H42A 0.9800 .
C42 H42B 0.9800 .
C42 H42C 0.9800 .
C43 C44 1.319(8) .
C43 C45 1.429(8) 2_666
C43 H43 0.9500 .
C44 C45 1.406(8) .
C44 H44 0.9500 .
C45 C46 1.383(8) .
C45 C43 1.429(8) 2_666
C46 C48 1.410(10) .
C46 C47 1.480(10) .
S1 O2' 1.358(7) .
S1 O1 1.407(7) .
S1 O1' 1.408(8) .
S1 O2 1.468(8) .
S1 N101 1.594(9) .
S1 N101 1.651(10) 2_655
S1 C101 1.823(6) .
O1 N101 1.582(16) 2_655
N101 O1 1.582(16) 2_655
N101 S1 1.651(10) 2_655
N101 N101 1.698(17) 2_655
C101 F1' 1.245(13) .
C101 F2' 1.256(11) .
C101 F3 1.269(10) .
C101 F1 1.292(12) .
C101 F3' 1.392(10) .
C101 F2 1.399(11) .
N1S C1S 1.115(11) .
C1S C2S 1.419(13) .
C2S H2S1 0.9800 .
C2S H2S2 0.9800 .
C2S H2S3 0.9800 .
O1W H2W 0.8800 .
O1W H1W 0.8842 .

loop_
_geom_hbond_atom_site_label_D
_geom_hbond_atom_site_label_H
_geom_hbond_atom_site_label_A
_geom_hbond_distance_DH
_geom_hbond_distance_HA
_geom_hbond_distance_DA
_geom_hbond_angle_DHA
_geom_hbond_site_symmetry_A
O1W H1W F3 0.88 2.55 3.071(14) 118.2 2_655

loop_
_geom_torsion_atom_site_label_1
_geom_torsion_atom_site_label_2
_geom_torsion_atom_site_label_3
_geom_torsion_atom_site_label_4
_geom_torsion
_geom_torsion_site_symmetry_1
_geom_torsion_site_symmetry_4
C5 N1 C1 C2 -0.5(6) . .
Zn1 N1 C1 C2 175.0(3) . .
N1 C1 C2 C3 0.0(7) . .
C1 C2 C3 C4 0.5(8) . .
C2 C3 C4 C5 -0.4(8) . .
C1 N1 C5 C4 0.6(6) . .
Zn1 N1 C5 C4 -175.5(3) . .
C1 N1 C5 C6 -177.6(3) . .
Zn1 N1 C5 C6 6.4(4) . .
C3 C4 C5 N1 -0.1(7) . .
C3 C4 C5 C6 177.9(4) . .
C7 N2 C6 C5 -178.7(3) . .
Zn1 N2 C6 C5 -8.1(4) . .
N1 C5 C6 N2 1.6(6) . .
C4 C5 C6 N2 -176.5(4) . .
C6 N2 C7 C12 -139.0(4) . .
Zn1 N2 C7 C12 52.1(5) . .
C6 N2 C7 C8 42.9(5) . .
Zn1 N2 C7 C8 -126.0(3) . .
C12 C7 C8 C9 -0.3(6) . .
N2 C7 C8 C9 177.8(4) . .
C7 C8 C9 C10 -0.3(6) . .
C7 C8 C9 C13 178.8(4) . .
C8 C9 C10 C11 1.0(6) . .
C13 C9 C10 C11 -178.1(4) . .
C9 C10 C11 C12 -1.1(7) . .
C10 C11 C12 C7 0.5(7) . .
C8 C7 C12 C11 0.2(6) . .
N2 C7 C12 C11 -178.0(4) . .
C8 C9 C13 C18 137.5(4) . .
C10 C9 C13 C18 -43.4(5) . .
C8 C9 C13 C14 -42.4(5) . .
C10 C9 C13 C14 136.7(4) . .
C18 C13 C14 C15 0.9(5) . .
C9 C13 C14 C15 -179.2(3) . .
C13 C14 C15 C16 -2.6(5) . .
C13 C14 C15 C25 178.8(3) . .
C14 C15 C16 C17 2.2(5) . .
C25 C15 C16 C17 -179.2(3) . .
C14 C15 C16 C19 -176.6(3) . .
C25 C15 C16 C19 2.0(5) . .
C15 C16 C17 C18 -0.2(5) . .
C19 C16 C17 C18 178.6(3) . .
C15 C16 C17 C27 -179.4(3) . .
C19 C16 C17 C27 -0.6(5) . .
C14 C13 C18 C17 1.1(5) . .
C9 C13 C18 C17 -178.7(3) . .
C16 C17 C18 C13 -1.5(5) . .
C27 C17 C18 C13 177.7(3) . .
C15 C16 C19 C24 179.4(3) . .
C17 C16 C19 C24 0.5(5) . .
C15 C16 C19 C20 -0.4(5) . .
C17 C16 C19 C20 -179.2(3) . .
C24 C19 C20 C21 -1.7(5) . .
C16 C19 C20 C21 178.0(3) . .
C24 C19 C20 C26 178.6(3) . .
C16 C19 C20 C26 -1.7(5) . .
C19 C20 C21 C22 1.7(5) . .
C26 C20 C21 C22 -178.7(3) . .
C20 C21 C22 C23 -0.5(5) . .
C20 C21 C22 C29 179.2(3) . .
C21 C22 C23 C24 -0.6(6) . .
C29 C22 C23 C24 179.7(3) . .
C22 C23 C24 C19 0.6(5) . .
C22 C23 C24 C28 -177.9(3) . .
C20 C19 C24 C23 0.6(5) . .
C16 C19 C24 C23 -179.1(3) . .
C20 C19 C24 C28 179.2(3) . .
C16 C19 C24 C28 -0.6(5) . .
C14 C15 C25 C26 176.9(3) . .
C16 C15 C25 C26 -1.7(5) . .
C15 C25 C26 C20 -0.4(5) . .
C21 C20 C26 C25 -177.6(3) . .
C19 C20 C26 C25 2.1(5) . .
C18 C17 C27 C28 -178.5(3) . .
C16 C17 C27 C28 0.6(5) . .
C17 C27 C28 C24 -0.7(6) . .
C23 C24 C28 C27 179.1(4) . .
C19 C24 C28 C27 0.6(5) . .
C23 C22 C29 C30 -137.7(4) . .
C21 C22 C29 C30 42.6(5) . .
C23 C22 C29 C34 42.6(5) . .
C21 C22 C29 C34 -137.1(4) . .
C34 C29 C30 C31 -0.1(6) . .
C22 C29 C30 C31 -179.8(3) . .
C29 C30 C31 C32 -0.4(6) . .
C29 C30 C31 N3 -176.1(3) . .
C35 N3 C31 C32 139.1(4) . .
Zn1 N3 C31 C32 -48.6(5) 2_666 .
C35 N3 C31 C30 -45.2(5) . .
Zn1 N3 C31 C30 127.1(3) 2_666 .
C30 C31 C32 C33 0.7(6) . .
N3 C31 C32 C33 176.4(4) . .
C31 C32 C33 C34 -0.5(7) . .
C32 C33 C34 C29 0.0(7) . .
C30 C29 C34 C33 0.2(6) . .
C22 C29 C34 C33 180.0(4) . .
C31 N3 C35 C36 178.5(4) . .
Zn1 N3 C35 C36 5.0(5) 2_666 .
C40 N4 C36 C37 0.4(7) . .
Zn1 N4 C36 C37 174.1(4) 2_666 .
C40 N4 C36 C35 178.9(4) . .
Zn1 N4 C36 C35 -7.5(5) 2_666 .
N3 C35 C36 N4 1.5(6) . .
N3 C35 C36 C37 180.0(5) . .
N4 C36 C37 C38 -3.2(9) . .
C35 C36 C37 C38 178.5(5) . .
C36 C37 C38 C39 5.2(10) . .
C37 C38 C39 C40 -4.5(10) . .
C36 N4 C40 C39 0.3(8) . .
Zn1 N4 C40 C39 -172.3(4) 2_666 .
C38 C39 C40 N4 1.9(10) . .
C45 C43 C44 C45 -1.3(7) 2_666 .
C43 C44 C45 C46 179.6(4) . .
C43 C44 C45 C43 1.2(7) . 2_666
C44 C45 C46 C48 -179.3(5) . .
C43 C45 C46 C48 -1.0(8) 2_666 .
C44 C45 C46 C47 -1.9(8) . .
C43 C45 C46 C47 176.4(5) 2_666 .
O2 S1 O1 N101 152.9(7) . 2_655
N101 S1 O1 N101 29.0(10) . 2_655
C101 S1 O1 N101 -87.7(6) . 2_655
O1 S1 N101 O1 -85.7(19) . 2_655
O2 S1 N101 O1 146.8(17) . 2_655
N101 S1 N101 O1 -57.1(15) 2_655 2_655
C101 S1 N101 O1 35.1(18) . 2_655
O2' S1 N101 S1 -164.7(10) . 2_655
O1 S1 N101 S1 -28.6(10) . 2_655
O1' S1 N101 S1 -49.6(15) . 2_655
O2 S1 N101 S1 -156.1(8) . 2_655
N101 S1 N101 S1 -0.001(1) 2_655 2_655
C101 S1 N101 S1 92.2(7) . 2_655
O2' S1 N101 N101 -164.7(10) . 2_655
O1 S1 N101 N101 -28.6(10) . 2_655
O1' S1 N101 N101 -49.6(15) . 2_655
O2 S1 N101 N101 -156.1(8) . 2_655
C101 S1 N101 N101 92.2(7) . 2_655
O2' S1 C101 F1' -167.5(10) . .
O1' S1 C101 F1' 53.9(11) . .
N101 S1 C101 F1' -109.2(10) . .
N101 S1 C101 F1' -45.3(10) 2_655 .
O2' S1 C101 F2' 65.7(12) . .
O1' S1 C101 F2' -73.0(12) . .
N101 S1 C101 F2' 123.9(11) . .
N101 S1 C101 F2' -172.2(11) 2_655 .
O1 S1 C101 F3 176.7(13) . .
O2 S1 C101 F3 -60.3(14) . .
N101 S1 C101 F3 50.3(13) . .
N101 S1 C101 F3 114.2(12) 2_655 .
O1 S1 C101 F1 46.4(11) . .
O2 S1 C101 F1 169.5(11) . .
N101 S1 C101 F1 -80.0(10) . .
N101 S1 C101 F1 -16.0(9) 2_655 .
O2' S1 C101 F3' -52.5(9) . .
O1' S1 C101 F3' 168.9(9) . .
N101 S1 C101 F3' 5.7(8) . .
N101 S1 C101 F3' 69.7(8) 2_655 .
O1 S1 C101 F2 -68.9(10) . .
O2 S1 C101 F2 54.2(10) . .
N101 S1 C101 F2 164.7(8) . .
N101 S1 C101 F2 -131.4(8) 2_655 .

loop_
_platon_squeeze_void_nr
_platon_squeeze_void_average_x
_platon_squeeze_void_average_y
_platon_squeeze_void_average_z
_platon_squeeze_void_volume
_platon_squeeze_void_count_electrons
_platon_squeeze_void_content
1 0.009 0.000 0.500 352 94 ' '
2 0.111 0.500 1.000 675 147 ' '
